data_1540037
loop_
_publ_author_name
'Haas, A.'
'Kasprowski, J.'
'Pryka, M.'

_publ_section_title
;
 Synthese, Strukturen und Eigenschaften von Cl2TeSeN2S und (Se2N2S)2(2+)
 (XSO3(-))2 (X= F, CF3)
;
_journal_name_full 'Chemische Berichte'
_journal_page_first 789
_journal_page_last 792
_journal_volume 125
_journal_year 1992
_chemical_formula_sum 'C F3 N2 O3 S2 Se2'
_chemical_name_systematic 'S Se2 N2 (F3 C) S O3'
_space_group_IT_number 14
_symmetry_space_group_name_Hall '-P 2yn'
_symmetry_space_group_name_H-M 'P 1 21/n 1'
_cell_angle_alpha 90
_cell_angle_beta 90.55
_cell_angle_gamma 90
_cell_formula_units_Z 4
_cell_length_a 8.657
_cell_length_b 10.783
_cell_length_c 8.893
_cell_volume 830.109
_citation_journal_id_ASTM CHBEAM
_cod_data_source_file Haas_CHBEAM_1992_1527.cif
_cod_data_source_block C2F6N4O6S4Se4
_cod_depositor_comments
;

2017-03-25
Z value and formula fixed to values more according to usual
chemical conventions.                 miguel
;
_cod_original_formula_sum 'C2 F6 N4 O6 S4 Se4'
_cod_original_formula_units_Z 2
_cod_original_cell_volume 830.1093
_cod_original_sg_symbol_Hall '-P 2ybc (x-z,y,z)'
_cod_database_code 1540037

loop_
_symmetry_equiv_pos_as_xyz
x,y,z
-x+1/2,y+1/2,-z+1/2
-x,-y,-z
x-1/2,-y-1/2,z-1/2

loop_
_atom_site_label
_atom_site_type_symbol
_atom_site_fract_x
_atom_site_fract_y
_atom_site_fract_z
_atom_site_occupancy
_atom_site_U_iso_or_equiv
Se1 Se+4 0.1777 0.8982 0.5498 1 0.0
S1 S-1 0.0631 0.874 0.8529 1 0.0
S2 S+4 -0.3413 0.866 0.7321 1 0.0
C1 C+4 -0.4367 0.0126 0.7731 1 0.0
N2 N-3 0.1315 0.8085 0.7121 1 0.0
O2 O-2 -0.4601 0.7926 0.6632 1 0.0
Se2 Se+4 0.1059 0.088 0.6621 1 0.0
O1 O-2 -0.2176 0.9034 0.6306 1 0.0
F2 F-1 0.4368 0.9942 0.8533 1 0.0
N1 N-3 0.0526 0.017 0.8359 1 0.0
F3 F-1 -0.3455 0.0899 0.847 1 0.0
O3 O-2 -0.287 0.8251 0.8769 1 0.0
F1 F-1 -0.4818 0.069 0.6446 1 0.0
